data_7032178
loop_
_publ_author_name
'Soobramoney, Lynette'
'Bala, Muhammad D.'
'Friedrich, Holger B.'

_publ_section_title
;
 Coordination chemistry of Co complexes containing tridentate SNS ligands
 and their application as catalysts for the oxidation of n-octane.
;
_journal_issue 42
_journal_name_full 'Dalton transactions (Cambridge, England : 2003)'
_journal_page_first 15968
_journal_page_last 15978
_journal_paper_doi 10.1039/c4dt01750a
_journal_volume 43
_journal_year 2014
_chemical_formula_sum 'C15 H25 Cl2 Co N S2'
_chemical_formula_weight 413.31
_chemical_name_systematic
;
 ?
;
_space_group_IT_number 15
_symmetry_cell_setting monoclinic
_symmetry_space_group_name_Hall '-C 2yc'
_symmetry_space_group_name_H-M 'C 1 2/c 1'
_atom_sites_solution_hydrogens geom
_atom_sites_solution_primary direct
_atom_sites_solution_secondary difmap
_audit_creation_method SHELXL-97
_audit_update_record
;
2014-01-30 # Formatted by publCIF
;
_cell_angle_alpha 90.00
_cell_angle_beta 99.7340(10)
_cell_angle_gamma 90.00
_cell_formula_units_Z 8
_cell_length_a 34.5930(9)
_cell_length_b 7.6101(2)
_cell_length_c 15.5012(4)
_cell_measurement_reflns_used 7018
_cell_measurement_temperature 173(2)
_cell_measurement_theta_max 26.10
_cell_measurement_theta_min 2.39
_cell_volume 4022.04(18)
_computing_cell_refinement 'Bruker SAINT'
_computing_data_collection 'Bruker APEX2'
_computing_molecular_graphics 'Bruker SHELXTL'
_computing_publication_material 'Bruker SHELXTL'
_computing_structure_refinement 'SHELXL-97 (Sheldrick, 2008)'
_computing_structure_solution 'SHELXS-97 (Sheldrick, 2008)'
_diffrn_ambient_temperature 173(2)
_diffrn_measured_fraction_theta_full 0.999
_diffrn_measured_fraction_theta_max 0.999
_diffrn_measurement_device_type 'Bruker APEX-II CCD'
_diffrn_measurement_method '\f and \w scans'
_diffrn_radiation_monochromator graphite
_diffrn_radiation_source 'fine-focus sealed tube'
_diffrn_radiation_type MoK\a
_diffrn_radiation_wavelength 0.71073
_diffrn_reflns_av_R_equivalents 0.0368
_diffrn_reflns_av_sigmaI/netI 0.0265
_diffrn_reflns_limit_h_max 40
_diffrn_reflns_limit_h_min -42
_diffrn_reflns_limit_k_max 9
_diffrn_reflns_limit_k_min -9
_diffrn_reflns_limit_l_max 18
_diffrn_reflns_limit_l_min -18
_diffrn_reflns_number 16675
_diffrn_reflns_theta_full 26.00
_diffrn_reflns_theta_max 26.00
_diffrn_reflns_theta_min 2.39
_diffrn_standards_number 0
_exptl_absorpt_coefficient_mu 1.320
_exptl_absorpt_correction_T_max 0.7913
_exptl_absorpt_correction_T_min 0.6118
_exptl_absorpt_correction_type integration
_exptl_absorpt_process_details 'Bruker (2005). SAINT+'
_exptl_crystal_colour blue
_exptl_crystal_density_diffrn 1.365
_exptl_crystal_density_method 'not measured'
_exptl_crystal_description block
_exptl_crystal_F_000 1720
_exptl_crystal_size_max 0.434
_exptl_crystal_size_mid 0.371
_exptl_crystal_size_min 0.20
_refine_diff_density_max 0.852
_refine_diff_density_min -0.792
_refine_diff_density_rms 0.100
_refine_ls_extinction_method none
_refine_ls_goodness_of_fit_ref 1.079
_refine_ls_hydrogen_treatment constr
_refine_ls_matrix_type full
_refine_ls_number_parameters 168
_refine_ls_number_reflns 3959
_refine_ls_number_restraints 48
_refine_ls_restrained_S_all 1.074
_refine_ls_R_factor_all 0.0829
_refine_ls_R_factor_gt 0.0679
_refine_ls_shift/su_max 0.004
_refine_ls_shift/su_mean 0.000
_refine_ls_structure_factor_coef Fsqd
_refine_ls_weighting_details 'calc w=1/[\s^2^(Fo^2^)+(0.1589P)^2^+3.6900P] where P=(Fo^2^+2Fc^2^)/3'
_refine_ls_weighting_scheme calc
_refine_ls_wR_factor_gt 0.2236
_refine_ls_wR_factor_ref 0.2428
_reflns_number_gt 2934
_reflns_number_total 3959
_reflns_threshold_expression >2sigma(I)
_cod_data_source_file c4dt01750a2.cif
_cod_data_source_block 3
_cod_depositor_comments
;
The following automatic conversions were performed:

'_symmetry_cell_setting' value 'Monoclinic' changed to 'monoclinic'
according to
/usr/data/users/saulius/crontab/automatic-downloads/rss-feeds/RSC/lib/dictionaries/cif_core.dic
dictionary named 'cif_core.dic' version 2.4.2 from 2011-04-26.

Automatic conversion script
Id: cif_fix_values 2281 2013-09-26 08:29:07Z andrius 

 Adding full bibliography for 7032176--7032179.cif.
;
_cod_original_sg_symbol_H-M C2/c
_cod_database_code 7032178

loop_
_symmetry_equiv_pos_as_xyz
'x, y, z'
'-x, y, -z+1/2'
'x+1/2, y+1/2, z'
'-x+1/2, y+1/2, -z+1/2'
'-x, -y, -z'
'x, -y, z-1/2'
'-x+1/2, -y+1/2, -z'
'x+1/2, -y+1/2, z-1/2'

loop_
_atom_site_label
_atom_site_type_symbol
_atom_site_fract_x
_atom_site_fract_y
_atom_site_fract_z
_atom_site_U_iso_or_equiv
_atom_site_adp_type
_atom_site_occupancy
_atom_site_symmetry_multiplicity
_atom_site_calc_flag
_atom_site_refinement_flags
_atom_site_disorder_assembly
_atom_site_disorder_group
C1 C 0.1640(2) -0.0463(9) 0.4198(4) 0.108(2) Uani 1 1 d . A .
H1A H 0.1868 -0.1260 0.4218 0.129 Uiso 1 1 calc R . .
H1B H 0.1501 -0.0429 0.3585 0.129 Uiso 1 1 calc R . .
C2 C 0.17945(15) 0.1390(7) 0.4453(3) 0.0736(12) Uani 1 1 d . . .
C3 C 0.19075(18) 0.2493(10) 0.3856(3) 0.0921(17) Uani 1 1 d . . .
H3 H 0.1871 0.2168 0.3256 0.111 Uiso 1 1 calc R . .
C4 C 0.20710(19) 0.4045(10) 0.4115(4) 0.100(2) Uani 1 1 d . . .
H4 H 0.2154 0.4812 0.3699 0.120 Uiso 1 1 calc R . .
C5 C 0.21189(18) 0.4532(8) 0.4984(4) 0.0875(16) Uani 1 1 d . . .
H5 H 0.2231 0.5633 0.5177 0.105 Uiso 1 1 calc R . .
C6 C 0.19961(14) 0.3345(6) 0.5567(3) 0.0661(11) Uani 1 1 d . . .
C7 C 0.20734(17) 0.3752(7) 0.6520(3) 0.0796(14) Uani 1 1 d . A .
H7A H 0.2082 0.5044 0.6597 0.096 Uiso 1 1 calc R . .
H7B H 0.2334 0.3283 0.6777 0.096 Uiso 1 1 calc R . .
C8 C 0.0841(5) -0.039(3) 0.449(3) 0.185(2) Uiso 0.50 1 d PD A 1
H8A H 0.0744 -0.0788 0.3885 0.222 Uiso 0.50 1 calc PR A 1
H8B H 0.0658 -0.0833 0.4865 0.222 Uiso 0.50 1 calc PR A 1
C9 C 0.0830(4) 0.161(3) 0.4503(17) 0.185(2) Uiso 0.50 1 d PD A 1
H9A H 0.1006 0.2080 0.4118 0.222 Uiso 0.50 1 calc PR A 1
H9B H 0.0923 0.2035 0.5105 0.222 Uiso 0.50 1 calc PR A 1
C10 C 0.0414(5) 0.224(2) 0.4188(17) 0.185(2) Uiso 0.50 1 d PD A 1
H10A H 0.0389 0.3423 0.4438 0.222 Uiso 0.50 1 calc PR A 1
H10B H 0.0380 0.2377 0.3545 0.222 Uiso 0.50 1 calc PR A 1
C11 C 0.0074(5) 0.114(3) 0.4390(17) 0.185(2) Uiso 0.50 1 d PD A 1
H11A H -0.0174 0.1681 0.4123 0.277 Uiso 0.50 1 calc PR A 1
H11B H 0.0086 0.1068 0.5026 0.277 Uiso 0.50 1 calc PR A 1
H11C H 0.0091 -0.0049 0.4153 0.277 Uiso 0.50 1 calc PR A 1
C8B C 0.0897(6) -0.003(2) 0.442(2) 0.185(2) Uiso 0.50 1 d PD A 2
H8C H 0.0785 0.0465 0.4910 0.222 Uiso 0.50 1 calc PR A 2
H8D H 0.0987 0.0961 0.4089 0.222 Uiso 0.50 1 calc PR A 2
C9B C 0.0572(5) -0.099(2) 0.3812(16) 0.185(2) Uiso 0.50 1 d PD A 2
H9C H 0.0454 -0.1895 0.4143 0.222 Uiso 0.50 1 calc PR A 2
H9D H 0.0681 -0.1573 0.3335 0.222 Uiso 0.50 1 calc PR A 2
C10B C 0.0263(5) 0.034(2) 0.3430(16) 0.185(2) Uiso 0.50 1 d PD A 2
H10C H 0.0251 0.1252 0.3882 0.222 Uiso 0.50 1 calc PR A 2
H10D H 0.0356 0.0931 0.2935 0.222 Uiso 0.50 1 calc PR A 2
C11B C -0.0154(4) -0.028(3) 0.3106(17) 0.185(2) Uiso 0.50 1 d PD A 2
H11D H -0.0332 0.0283 0.3453 0.277 Uiso 0.50 1 calc PR A 2
H11E H -0.0167 -0.1554 0.3167 0.277 Uiso 0.50 1 calc PR A 2
H11F H -0.0232 0.0047 0.2489 0.277 Uiso 0.50 1 calc PR A 2
C12 C 0.1336(5) 0.441(3) 0.6631(11) 0.185(2) Uiso 0.581(8) 1 d PD A 1
H12A H 0.1440 0.5606 0.6767 0.222 Uiso 0.581(8) 1 calc PR A 1
H12B H 0.1299 0.4270 0.5988 0.222 Uiso 0.581(8) 1 calc PR A 1
C13 C 0.0932(5) 0.433(3) 0.6891(10) 0.185(2) Uiso 0.581(8) 1 d PD A 1
H13A H 0.0816 0.3151 0.6761 0.222 Uiso 0.581(8) 1 calc PR A 1
H13B H 0.0757 0.5208 0.6552 0.222 Uiso 0.581(8) 1 calc PR A 1
C14 C 0.0971(5) 0.471(3) 0.7864(10) 0.185(2) Uiso 0.581(8) 1 d PD A 1
H14A H 0.1119 0.5827 0.7983 0.222 Uiso 0.581(8) 1 calc PR A 1
H14B H 0.1134 0.3773 0.8183 0.222 Uiso 0.581(8) 1 calc PR A 1
C15 C 0.0599(6) 0.487(3) 0.8257(12) 0.185(2) Uiso 0.581(8) 1 d PD A 1
H15A H 0.0667 0.5128 0.8884 0.277 Uiso 0.581(8) 1 calc PR A 1
H15B H 0.0453 0.3763 0.8175 0.277 Uiso 0.581(8) 1 calc PR A 1
H15C H 0.0436 0.5823 0.7965 0.277 Uiso 0.581(8) 1 calc PR A 1
C12B C 0.1297(7) 0.434(4) 0.6931(17) 0.185(2) Uiso 0.419(8) 1 d PD A 2
H12C H 0.1138 0.4156 0.7399 0.222 Uiso 0.419(8) 1 calc PR A 2
H12D H 0.1391 0.5572 0.6970 0.222 Uiso 0.419(8) 1 calc PR A 2
C13B C 0.1041(6) 0.405(4) 0.6048(15) 0.185(2) Uiso 0.419(8) 1 d PD A 2
H13C H 0.0983 0.2781 0.5960 0.222 Uiso 0.419(8) 1 calc PR A 2
H13D H 0.1179 0.4455 0.5575 0.222 Uiso 0.419(8) 1 calc PR A 2
C14B C 0.0661(5) 0.507(3) 0.6014(16) 0.185(2) Uiso 0.419(8) 1 d PD A 2
H14C H 0.0725 0.6200 0.6320 0.222 Uiso 0.419(8) 1 calc PR A 2
H14D H 0.0560 0.5347 0.5393 0.222 Uiso 0.419(8) 1 calc PR A 2
C15B C 0.0328(6) 0.423(4) 0.640(2) 0.185(2) Uiso 0.419(8) 1 d PD A 2
H15D H 0.0116 0.5089 0.6388 0.277 Uiso 0.419(8) 1 calc PR A 2
H15E H 0.0424 0.3868 0.7000 0.277 Uiso 0.419(8) 1 calc PR A 2
H15F H 0.0230 0.3206 0.6045 0.277 Uiso 0.419(8) 1 calc PR A 2
N1 N 0.18286(11) 0.1835(5) 0.5303(2) 0.0623(9) Uani 1 1 d . . .
S1 S 0.13199(6) -0.1369(2) 0.48584(10) 0.1059(6) Uani 1 1 d D . .
S2 S 0.17153(5) 0.28640(19) 0.71036(8) 0.0861(5) Uani 1 1 d D . .
Co1 Co 0.15952(2) 0.01922(8) 0.62045(4) 0.0676(3) Uani 1 1 d . A .
Cl1 Cl 0.21441(4) -0.14598(17) 0.66247(8) 0.0828(4) Uani 1 1 d . . .
Cl2 Cl 0.10914(5) -0.0629(2) 0.68866(11) 0.1039(5) Uani 1 1 d . . .

loop_
_atom_site_aniso_label
_atom_site_aniso_U_11
_atom_site_aniso_U_22
_atom_site_aniso_U_33
_atom_site_aniso_U_23
_atom_site_aniso_U_13
_atom_site_aniso_U_12
C1 0.159(6) 0.099(4) 0.059(3) -0.025(3) 0.002(3) 0.015(4)
C2 0.093(3) 0.082(3) 0.046(2) 0.003(2) 0.009(2) 0.016(2)
C3 0.111(4) 0.119(5) 0.048(3) 0.018(3) 0.021(3) 0.021(4)
C4 0.109(4) 0.122(5) 0.073(4) 0.049(4) 0.025(3) 0.005(4)
C5 0.099(4) 0.077(3) 0.085(4) 0.032(3) 0.014(3) -0.005(3)
C6 0.084(3) 0.058(2) 0.054(2) 0.0133(19) 0.007(2) 0.002(2)
C7 0.110(4) 0.065(3) 0.061(3) 0.001(2) 0.008(2) -0.017(3)
N1 0.087(2) 0.058(2) 0.0405(17) 0.0071(14) 0.0069(15) 0.0074(17)
S1 0.1486(14) 0.0890(10) 0.0706(9) -0.0142(7) -0.0092(9) -0.0275(10)
S2 0.1297(11) 0.0706(8) 0.0618(7) -0.0167(6) 0.0276(7) -0.0176(7)
Co1 0.1026(6) 0.0521(4) 0.0458(4) 0.0029(2) 0.0062(3) -0.0088(3)
Cl1 0.1078(10) 0.0648(7) 0.0706(8) 0.0144(5) -0.0003(6) -0.0019(6)
Cl2 0.1233(12) 0.0956(11) 0.0977(11) 0.0017(9) 0.0330(9) -0.0286(9)

loop_
_atom_type_symbol
_atom_type_description
_atom_type_scat_dispersion_real
_atom_type_scat_dispersion_imag
_atom_type_scat_source
C C 0.0033 0.0016 'International Tables Vol C Tables 4.2.6.8 and 6.1.1.4'
H H 0.0000 0.0000 'International Tables Vol C Tables 4.2.6.8 and 6.1.1.4'
N N 0.0061 0.0033 'International Tables Vol C Tables 4.2.6.8 and 6.1.1.4'
S S 0.1246 0.1234 'International Tables Vol C Tables 4.2.6.8 and 6.1.1.4'
Co Co 0.3494 0.9721 'International Tables Vol C Tables 4.2.6.8 and 6.1.1.4'
Cl Cl 0.1484 0.1585 'International Tables Vol C Tables 4.2.6.8 and 6.1.1.4'

loop_
_geom_angle_atom_site_label_1
_geom_angle_atom_site_label_2
_geom_angle_atom_site_label_3
_geom_angle
C2 C1 S1 115.7(4)
C2 C1 H1A 108.4
S1 C1 H1A 108.4
C2 C1 H1B 108.4
S1 C1 H1B 108.4
H1A C1 H1B 107.4
N1 C2 C3 121.7(5)
N1 C2 C1 116.9(5)
C3 C2 C1 121.4(5)
C4 C3 C2 119.8(5)
C4 C3 H3 120.1
C2 C3 H3 120.1
C3 C4 C5 120.2(5)
C3 C4 H4 119.9
C5 C4 H4 119.9
C4 C5 C6 117.3(6)
C4 C5 H5 121.3
C6 C5 H5 121.3
N1 C6 C5 122.0(5)
N1 C6 C7 118.9(4)
C5 C6 C7 119.0(5)
C6 C7 S2 113.6(4)
C6 C7 H7A 108.8
S2 C7 H7A 108.8
C6 C7 H7B 108.8
S2 C7 H7B 108.8
H7A C7 H7B 107.7
C9 C8 S1 115.5(13)
C9 C8 H8A 108.4
S1 C8 H8A 108.4
C9 C8 H8B 108.4
S1 C8 H8B 108.4
H8A C8 H8B 107.5
C8 C9 C10 109.7(9)
C8 C9 H9A 109.7
C10 C9 H9A 109.7
C8 C9 H9B 109.7
C10 C9 H9B 109.7
H9A C9 H9B 108.2
C11 C10 C9 118.9(10)
C11 C10 H10A 107.6
C9 C10 H10A 107.6
C11 C10 H10B 107.6
C9 C10 H10B 107.6
H10A C10 H10B 107.0
C10 C11 H11A 109.5
C10 C11 H11B 109.5
H11A C11 H11B 109.5
C10 C11 H11C 109.5
H11A C11 H11C 109.5
H11B C11 H11C 109.5
C9B C8B S1 115.5(11)
C9B C8B H8C 108.4
S1 C8B H8C 108.4
C9B C8B H8D 108.4
S1 C8B H8D 108.4
H8C C8B H8D 107.5
C8B C9B C10B 108.7(9)
C8B C9B H9C 109.9
C10B C9B H9C 109.9
C8B C9B H9D 109.9
C10B C9B H9D 109.9
H9C C9B H9D 108.3
C11B C10B C9B 119.3(11)
C11B C10B H10C 107.5
C9B C10B H10C 107.5
C11B C10B H10D 107.5
C9B C10B H10D 107.5
H10C C10B H10D 107.0
C10B C11B H11D 109.5
C10B C11B H11E 109.5
H11D C11B H11E 109.5
C10B C11B H11F 109.5
H11D C11B H11F 109.5
H11E C11B H11F 109.5
C13 C12 S2 120.1(13)
C13 C12 H12A 107.3
S2 C12 H12A 107.3
C13 C12 H12B 107.3
S2 C12 H12B 107.3
H12A C12 H12B 106.9
C12 C13 C14 108.9(9)
C12 C13 H13A 109.9
C14 C13 H13A 109.9
C12 C13 H13B 109.9
C14 C13 H13B 109.9
H13A C13 H13B 108.3
C13 C14 C15 118.2(10)
C13 C14 H14A 107.8
C15 C14 H14A 107.8
C13 C14 H14B 107.8
C15 C14 H14B 107.8
H14A C14 H14B 107.1
C14 C15 H15A 109.5
C14 C15 H15B 109.5
H15A C15 H15B 109.5
C14 C15 H15C 109.5
H15A C15 H15C 109.5
H15B C15 H15C 109.5
C13B C12B S2 111.8(14)
C13B C12B H12C 109.3
S2 C12B H12C 109.3
C13B C12B H12D 109.3
S2 C12B H12D 109.3
H12C C12B H12D 107.9
C12B C13B C14B 109.0(10)
C12B C13B H13C 109.9
C14B C13B H13C 109.9
C12B C13B H13D 109.9
C14B C13B H13D 109.9
H13C C13B H13D 108.3
C15B C14B C13B 118.8(11)
C15B C14B H14C 107.6
C13B C14B H14C 107.6
C15B C14B H14D 107.6
C13B C14B H14D 107.6
H14C C14B H14D 107.1
C14B C15B H15D 109.5
C14B C15B H15E 109.5
H15D C15B H15E 109.5
C14B C15B H15F 109.5
H15D C15B H15F 109.5
H15E C15B H15F 109.5
C6 N1 C2 118.9(4)
C6 N1 Co1 120.2(3)
C2 N1 Co1 120.9(3)
C1 S1 C8B 96.1(12)
C1 S1 C8 106.5(12)
C1 S1 Co1 96.5(2)
C8B S1 Co1 102.9(8)
C8 S1 Co1 105.7(11)
C7 S2 C12B 107.2(12)
C7 S2 C12 93.9(6)
C7 S2 Co1 95.22(17)
C12B S2 Co1 112.0(9)
C12 S2 Co1 105.3(8)
N1 Co1 Cl2 150.53(11)
N1 Co1 Cl1 96.96(10)
Cl2 Co1 Cl1 112.51(6)
N1 Co1 S1 82.07(11)
Cl2 Co1 S1 92.56(7)
Cl1 Co1 S1 99.27(7)
N1 Co1 S2 80.80(10)
Cl2 Co1 S2 91.89(6)
Cl1 Co1 S2 103.96(6)
S1 Co1 S2 152.55(7)

loop_
_geom_bond_atom_site_label_1
_geom_bond_atom_site_label_2
_geom_bond_distance
C1 C2 1.535(8)
C1 S1 1.770(8)
C1 H1A 0.9900
C1 H1B 0.9900
C2 N1 1.347(5)
C2 C3 1.355(8)
C3 C4 1.341(10)
C3 H3 0.9500
C4 C5 1.379(9)
C4 H4 0.9500
C5 C6 1.394(7)
C5 H5 0.9500
C6 N1 1.320(6)
C6 C7 1.489(6)
C7 S2 1.785(5)
C7 H7A 0.9900
C7 H7B 0.9900
C8 C9 1.516(4)
C8 S1 1.819(10)
C8 H8A 0.9900
C8 H8B 0.9900
C9 C10 1.519(4)
C9 H9A 0.9900
C9 H9B 0.9900
C10 C11 1.518(4)
C10 H10A 0.9900
C10 H10B 0.9900
C11 H11A 0.9800
C11 H11B 0.9800
C11 H11C 0.9800
C8B C9B 1.519(4)
C8B S1 1.818(10)
C8B H8C 0.9900
C8B H8D 0.9900
C9B C10B 1.519(4)
C9B H9C 0.9900
C9B H9D 0.9900
C10B C11B 1.519(4)
C10B H10C 0.9900
C10B H10D 0.9900
C11B H11D 0.9800
C11B H11E 0.9800
C11B H11F 0.9800
C12 C13 1.517(4)
C12 S2 1.821(10)
C12 H12A 0.9900
C12 H12B 0.9900
C13 C14 1.520(4)
C13 H13A 0.9900
C13 H13B 0.9900
C14 C15 1.521(4)
C14 H14A 0.9900
C14 H14B 0.9900
C15 H15A 0.9800
C15 H15B 0.9800
C15 H15C 0.9800
C12B C13B 1.517(4)
C12B S2 1.818(10)
C12B H12C 0.9900
C12B H12D 0.9900
C13B C14B 1.520(4)
C13B H13C 0.9900
C13B H13D 0.9900
C14B C15B 1.519(4)
C14B H14C 0.9900
C14B H14D 0.9900
C15B H15D 0.9800
C15B H15E 0.9800
C15B H15F 0.9800
N1 Co1 2.133(3)
S1 Co1 2.4496(15)
S2 Co1 2.4604(14)
Co1 Cl2 2.2734(17)
Co1 Cl1 2.2787(15)

loop_
_geom_torsion_atom_site_label_1
_geom_torsion_atom_site_label_2
_geom_torsion_atom_site_label_3
_geom_torsion_atom_site_label_4
_geom_torsion
S1 C1 C2 N1 28.9(7)
S1 C1 C2 C3 -154.0(5)
N1 C2 C3 C4 2.5(9)
C1 C2 C3 C4 -174.5(6)
C2 C3 C4 C5 -1.0(10)
C3 C4 C5 C6 0.8(9)
C4 C5 C6 N1 -2.2(8)
C4 C5 C6 C7 174.8(5)
N1 C6 C7 S2 -33.0(6)
C5 C6 C7 S2 149.9(4)
S1 C8 C9 C10 -180(2)
C8 C9 C10 C11 33(3)
S1 C8B C9B C10B -174(2)
C8B C9B C10B C11B -156(3)
S2 C12 C13 C14 63(3)
C12 C13 C14 C15 174.6(19)
S2 C12B C13B C14B 169.5(18)
C12B C13B C14B C15B -84(3)
C5 C6 N1 C2 3.6(7)
C7 C6 N1 C2 -173.4(4)
C5 C6 N1 Co1 -173.8(4)
C7 C6 N1 Co1 9.2(6)
C3 C2 N1 C6 -3.8(7)
C1 C2 N1 C6 173.4(5)
C3 C2 N1 Co1 173.6(4)
C1 C2 N1 Co1 -9.2(6)
C2 C1 S1 C8B 74.5(9)
C2 C1 S1 C8 79.2(10)
C2 C1 S1 Co1 -29.2(5)
C9B C8B S1 C1 106(2)
C9B C8B S1 C8 -50(8)
C9B C8B S1 Co1 -156(2)
C9 C8 S1 C1 -56(3)
C9 C8 S1 C8B -31(8)
C9 C8 S1 Co1 46(3)
C6 C7 S2 C12B -80.8(9)
C6 C7 S2 C12 -71.6(8)
C6 C7 S2 Co1 34.1(4)
C13B C12B S2 C7 79(2)
C13B C12B S2 C12 44(4)
C13B C12B S2 Co1 -24(3)
C13 C12 S2 C7 -179.6(16)
C13 C12 S2 C12B -33(4)
C13 C12 S2 Co1 83.9(16)
C6 N1 Co1 Cl2 88.5(4)
C2 N1 Co1 Cl2 -88.9(4)
C6 N1 Co1 Cl1 -92.0(3)
C2 N1 Co1 Cl1 90.6(3)
C6 N1 Co1 S1 169.6(3)
C2 N1 Co1 S1 -7.8(3)
C6 N1 Co1 S2 11.1(3)
C2 N1 Co1 S2 -166.3(3)
C1 S1 Co1 N1 18.2(3)
C8B S1 Co1 N1 -79.6(12)
C8 S1 Co1 N1 -91.0(11)
C1 S1 Co1 Cl2 169.1(3)
C8B S1 Co1 Cl2 71.3(12)
C8 S1 Co1 Cl2 59.9(11)
C1 S1 Co1 Cl1 -77.6(3)
C8B S1 Co1 Cl1 -175.4(12)
C8 S1 Co1 Cl1 173.2(11)
C1 S1 Co1 S2 70.0(3)
C8B S1 Co1 S2 -27.8(12)
C8 S1 Co1 S2 -39.2(11)
C7 S2 Co1 N1 -22.1(2)
C12B S2 Co1 N1 88.8(12)
C12 S2 Co1 N1 73.4(5)
C7 S2 Co1 Cl2 -173.3(2)
C12B S2 Co1 Cl2 -62.5(12)
C12 S2 Co1 Cl2 -77.9(5)
C7 S2 Co1 Cl1 72.9(2)
C12B S2 Co1 Cl1 -176.2(12)
C12 S2 Co1 Cl1 168.4(5)
C7 S2 Co1 S1 -74.1(2)
C12B S2 Co1 S1 36.8(12)
C12 S2 Co1 S1 21.4(6)
